data_7718219
loop_
_publ_author_name
'Feil, Christoph M.'
'Goerigk, Florian'
'St&#xf6;ckl, Yannick'
'Nieger, Martin'
'Gudat, Dietrich'

_publ_section_title
;
 Diverse reactivity of a cationic N-heterocyclic phosphenium complex
 towards anionic substrates - substitution <i>vs.</i> reduction.
;
_journal_issue 5
_journal_name_full 'Dalton transactions (Cambridge, England : 2003)'
_journal_page_first 1806
_journal_page_last 1814
_journal_paper_doi 10.1039/d4dt03352c
_journal_volume 54
_journal_year 2025
_chemical_formula_moiety 'C29 H36 Fe I N2 O3 P'
_chemical_formula_sum 'C29 H36 Fe I N2 O3 P'
_chemical_formula_weight 674.32
_space_group_crystal_system monoclinic
_space_group_IT_number 14
_space_group_name_Hall '-P 2ybc'
_space_group_name_H-M_alt 'P 1 21/c 1'
_atom_sites_solution_hydrogens geom
_atom_sites_solution_primary direct
_atom_sites_solution_secondary difmap
_audit_creation_method SHELXL-2016/4
_audit_update_record
;
2024-10-30 deposited with the CCDC.	2025-01-06 downloaded from the CCDC.
;
_cell_angle_alpha 90
_cell_angle_beta 99.915(2)
_cell_angle_gamma 90
_cell_formula_units_Z 4
_cell_length_a 10.5577(4)
_cell_length_b 15.8428(6)
_cell_length_c 18.8333(6)
_cell_measurement_reflns_used 4412
_cell_measurement_temperature 135(2)
_cell_measurement_theta_max 66.592
_cell_measurement_theta_min 3.669
_cell_volume 3103.07(19)
_computing_cell_refinement 'Bruker ApexII Software Suite, 2008'
_computing_data_collection 'Bruker ApexII Software Suite, 2008'
_computing_data_reduction 'Bruker ApexII Software Suite, 2008'
_computing_molecular_graphics 'SHELXS plus XP (Sheldrick, 1991)'
_computing_publication_material 'SHELXL-2016/4 (Sheldrick, 2016)'
_computing_structure_refinement 'SHELXL-2016/4 (Sheldrick, 2016)'
_computing_structure_solution 'SHELXS-2016/4 (Sheldrick, 2016)'
_diffrn_ambient_temperature 135(2)
_diffrn_measured_fraction_theta_full 0.962
_diffrn_measured_fraction_theta_max 0.962
_diffrn_measurement_device_type 'Bruker Kappa ApexII Duo'
_diffrn_measurement_method 'Omega and phi scans'
_diffrn_radiation_type CuK\a
_diffrn_radiation_wavelength 1.54178
_diffrn_reflns_av_R_equivalents 0.0552
_diffrn_reflns_av_unetI/netI 0.0507
_diffrn_reflns_Laue_measured_fraction_full 0.962
_diffrn_reflns_Laue_measured_fraction_max 0.962
_diffrn_reflns_limit_h_max 12
_diffrn_reflns_limit_h_min -11
_diffrn_reflns_limit_k_max 18
_diffrn_reflns_limit_k_min -18
_diffrn_reflns_limit_l_max 22
_diffrn_reflns_limit_l_min -18
_diffrn_reflns_number 19055
_diffrn_reflns_point_group_measured_fraction_full 0.962
_diffrn_reflns_point_group_measured_fraction_max 0.962
_diffrn_reflns_theta_full 66.592
_diffrn_reflns_theta_max 66.592
_diffrn_reflns_theta_min 3.669
_diffrn_source 'fine-focus sealed tube'
_exptl_absorpt_coefficient_mu 12.435
_exptl_absorpt_correction_T_max 0.6994
_exptl_absorpt_correction_T_min 0.5604
_exptl_absorpt_correction_type numerical
_exptl_absorpt_process_details 'BLESSING 1995'
_exptl_crystal_colour red
_exptl_crystal_density_diffrn 1.443
_exptl_crystal_description prism
_exptl_crystal_F_000 1368
_exptl_crystal_size_max 0.085
_exptl_crystal_size_mid 0.082
_exptl_crystal_size_min 0.059
_refine_diff_density_max 0.454
_refine_diff_density_min -0.395
_refine_diff_density_rms 0.078
_refine_ls_extinction_method none
_refine_ls_goodness_of_fit_ref 1.034
_refine_ls_hydrogen_treatment constr
_refine_ls_matrix_type full
_refine_ls_number_parameters 334
_refine_ls_number_reflns 5295
_refine_ls_number_restraints 0
_refine_ls_restrained_S_all 1.034
_refine_ls_R_factor_all 0.0446
_refine_ls_R_factor_gt 0.0324
_refine_ls_shift/su_max 0.001
_refine_ls_shift/su_mean 0.000
_refine_ls_structure_factor_coef Fsqd
_refine_ls_weighting_details 'w=1/[\s^2^(Fo^2^)+(0.0306P)^2^+0.2784P] where P=(Fo^2^+2Fc^2^)/3'
_refine_ls_weighting_scheme calc
_refine_ls_wR_factor_gt 0.0689
_refine_ls_wR_factor_ref 0.0735
_reflns_Friedel_coverage 0.000
_reflns_number_gt 4412
_reflns_number_total 5295
_reflns_threshold_expression 'I > 2\s(I)'
_cod_data_source_file d4dt03352c3.cif
_cod_data_source_block gud548
_cod_original_sg_symbol_H-M 'P 21/c'
_cod_database_code 7718219
_shelx_shelxl_version_number 2016/4
_shelx_space_group_comment
;
The symmetry employed for this shelxl refinement is uniquely defined
by the following loop, which should always be used as a source of
symmetry information in preference to the above space-group names.
They are only intended as comments.
;
_shelx_estimated_absorpt_t_min 0.418
_shelx_estimated_absorpt_t_max 0.527

loop_
_space_group_symop_operation_xyz
'x, y, z'
'-x, y+1/2, -z+1/2'
'-x, -y, -z'
'x, -y-1/2, z-1/2'

loop_
_atom_site_label
_atom_site_type_symbol
_atom_site_fract_x
_atom_site_fract_y
_atom_site_fract_z
_atom_site_U_iso_or_equiv
_atom_site_adp_type
_atom_site_occupancy
_atom_site_site_symmetry_order
_atom_site_calc_flag
_atom_site_refinement_flags_posn
_atom_site_refinement_flags_adp
_atom_site_refinement_flags_occupancy
_atom_site_disorder_assembly
_atom_site_disorder_group
FE1 Fe 0.69308(5) 0.41997(3) 0.16306(2) 0.01713(12) Uani 1 1 d . . . . .
I1 I 0.81374(2) 0.28209(2) 0.13144(2) 0.02662(8) Uani 1 1 d . . . . .
C1 C 0.6591(3) 0.3564(2) 0.23706(18) 0.0253(8) Uani 1 1 d . . . . .
O1 O 0.6354(3) 0.31290(18) 0.28152(14) 0.0380(7) Uani 1 1 d . . . . .
C2 C 0.7252(3) 0.4546(2) 0.07576(17) 0.0220(7) Uani 1 1 d . . . . .
O2 O 0.7434(2) 0.47268(17) 0.01996(12) 0.0324(6) Uani 1 1 d . . . . .
C3 C 0.5250(4) 0.4372(3) 0.13623(19) 0.0324(9) Uani 1 1 d . . . . .
O3 O 0.4177(3) 0.4501(2) 0.12058(16) 0.0560(9) Uani 1 1 d . . . . .
P1 P 0.79053(8) 0.51443(5) 0.22289(4) 0.01717(17) Uani 1 1 d . . . . .
N1 N 0.8467(3) 0.60851(18) 0.20325(13) 0.0192(6) Uani 1 1 d . . . . .
N2 N 0.8100(3) 0.54228(17) 0.30997(13) 0.0178(6) Uani 1 1 d . . . . .
C4 C 0.8835(3) 0.6597(2) 0.26281(17) 0.0221(7) Uani 1 1 d . . . . .
H4 H 0.919191 0.714510 0.260776 0.027 Uiso 1 1 calc R U . . .
C5 C 0.8628(3) 0.6224(2) 0.32374(17) 0.0228(7) Uani 1 1 d . . . . .
H5 H 0.881725 0.647442 0.370207 0.027 Uiso 1 1 calc R U . . .
C6 C 0.8627(3) 0.6325(2) 0.13045(16) 0.0189(7) Uani 1 1 d . . . . .
C7 C 0.9829(3) 0.6199(2) 0.11116(17) 0.0215(7) Uani 1 1 d . . . . .
C8 C 0.9954(3) 0.6415(2) 0.04070(17) 0.0243(8) Uani 1 1 d . . . . .
H8 H 1.075660 0.633979 0.025180 0.029 Uiso 1 1 calc R U . . .
C9 C 0.8916(4) 0.6740(2) -0.00675(17) 0.0274(8) Uani 1 1 d . . . . .
H9 H 0.901551 0.688010 -0.054510 0.033 Uiso 1 1 calc R U . . .
C10 C 0.7745(3) 0.6860(2) 0.01433(18) 0.0265(8) Uani 1 1 d . . . . .
H10 H 0.704734 0.708391 -0.018977 0.032 Uiso 1 1 calc R U . . .
C11 C 0.7571(3) 0.6658(2) 0.08402(17) 0.0220(7) Uani 1 1 d . . . . .
C12 C 0.7795(3) 0.4869(2) 0.36546(16) 0.0192(7) Uani 1 1 d . . . . .
C13 C 0.6565(3) 0.4920(2) 0.38401(16) 0.0207(7) Uani 1 1 d . . . . .
C14 C 0.6303(4) 0.4359(2) 0.43661(17) 0.0269(8) Uani 1 1 d . . . . .
H14 H 0.549013 0.438320 0.451711 0.032 Uiso 1 1 calc R U . . .
C15 C 0.7191(4) 0.3771(2) 0.46722(18) 0.0310(9) Uani 1 1 d . . . . .
H15 H 0.697375 0.338487 0.501818 0.037 Uiso 1 1 calc R U . . .
C16 C 0.8398(4) 0.3738(2) 0.44799(18) 0.0279(8) Uani 1 1 d . . . . .
H16 H 0.900174 0.332892 0.469639 0.034 Uiso 1 1 calc R U . . .
C17 C 0.8740(3) 0.4297(2) 0.39729(16) 0.0205(7) Uani 1 1 d . . . . .
C18 C 1.0967(3) 0.5831(2) 0.16235(18) 0.0273(8) Uani 1 1 d . . . . .
H18 H 1.080712 0.591652 0.212663 0.033 Uiso 1 1 calc R U . . .
C19 C 1.1072(4) 0.4883(3) 0.1502(2) 0.0396(10) Uani 1 1 d . . . . .
H19A H 1.180855 0.465659 0.183550 0.059 Uiso 1 1 calc R U . . .
H19B H 1.028286 0.460399 0.158686 0.059 Uiso 1 1 calc R U . . .
H19C H 1.119085 0.477892 0.100444 0.059 Uiso 1 1 calc R U . . .
C20 C 1.2228(4) 0.6277(3) 0.1558(2) 0.0415(10) Uani 1 1 d . . . . .
H20A H 1.293463 0.602231 0.189531 0.062 Uiso 1 1 calc R U . . .
H20B H 1.239500 0.621787 0.106464 0.062 Uiso 1 1 calc R U . . .
H20C H 1.215998 0.687719 0.167251 0.062 Uiso 1 1 calc R U . . .
C21 C 0.6285(3) 0.6815(2) 0.10710(19) 0.0282(8) Uani 1 1 d . . . . .
H21 H 0.622508 0.643417 0.148722 0.034 Uiso 1 1 calc R U . . .
C22 C 0.6214(4) 0.7721(3) 0.1329(3) 0.0501(12) Uani 1 1 d . . . . .
H22A H 0.538070 0.781756 0.147670 0.075 Uiso 1 1 calc R U . . .
H22B H 0.690525 0.782116 0.173914 0.075 Uiso 1 1 calc R U . . .
H22C H 0.631202 0.810888 0.093612 0.075 Uiso 1 1 calc R U . . .
C23 C 0.5133(4) 0.6631(3) 0.0480(2) 0.0455(11) Uani 1 1 d . . . . .
H23A H 0.433496 0.674498 0.066225 0.068 Uiso 1 1 calc R U . . .
H23B H 0.517384 0.699343 0.006221 0.068 Uiso 1 1 calc R U . . .
H23C H 0.515164 0.603781 0.033516 0.068 Uiso 1 1 calc R U . . .
C24 C 0.5570(3) 0.5562(2) 0.35075(17) 0.0276(8) Uani 1 1 d . . . . .
H24 H 0.576747 0.571454 0.302315 0.033 Uiso 1 1 calc R U . . .
C25 C 0.5677(4) 0.6369(3) 0.3962(2) 0.0426(10) Uani 1 1 d . . . . .
H25A H 0.502898 0.677631 0.374032 0.064 Uiso 1 1 calc R U . . .
H25B H 0.553333 0.623399 0.444958 0.064 Uiso 1 1 calc R U . . .
H25C H 0.653643 0.661219 0.398604 0.064 Uiso 1 1 calc R U . . .
C26 C 0.4198(4) 0.5225(3) 0.3395(2) 0.0460(11) Uani 1 1 d . . . . .
H26A H 0.360347 0.566716 0.317940 0.069 Uiso 1 1 calc R U . . .
H26B H 0.412604 0.473578 0.307197 0.069 Uiso 1 1 calc R U . . .
H26C H 0.398102 0.505642 0.385977 0.069 Uiso 1 1 calc R U . . .
C27 C 1.0078(3) 0.4275(2) 0.37758(18) 0.0268(8) Uani 1 1 d . . . . .
H27 H 1.020599 0.480909 0.351462 0.032 Uiso 1 1 calc R U . . .
C28 C 1.0203(4) 0.3535(3) 0.32728(19) 0.0361(9) Uani 1 1 d . . . . .
H28A H 1.106951 0.353131 0.315184 0.054 Uiso 1 1 calc R U . . .
H28B H 1.005312 0.300488 0.351300 0.054 Uiso 1 1 calc R U . . .
H28C H 0.956728 0.359485 0.283067 0.054 Uiso 1 1 calc R U . . .
C29 C 1.1135(4) 0.4219(3) 0.4443(2) 0.0403(10) Uani 1 1 d . . . . .
H29A H 1.197829 0.420606 0.429202 0.061 Uiso 1 1 calc R U . . .
H29B H 1.108441 0.471120 0.475147 0.061 Uiso 1 1 calc R U . . .
H29C H 1.101918 0.370277 0.471158 0.061 Uiso 1 1 calc R U . . .

loop_
_atom_site_aniso_label
_atom_site_aniso_U_11
_atom_site_aniso_U_22
_atom_site_aniso_U_33
_atom_site_aniso_U_23
_atom_site_aniso_U_13
_atom_site_aniso_U_12
FE1 0.0183(3) 0.0178(3) 0.0158(2) -0.0010(2) 0.0043(2) -0.0016(2)
I1 0.03139(13) 0.02220(12) 0.02604(12) -0.00716(10) 0.00431(9) 0.00335(10)
C1 0.0251(18) 0.0215(19) 0.0300(18) -0.0032(16) 0.0069(15) -0.0005(15)
O1 0.0512(17) 0.0305(15) 0.0370(14) 0.0068(13) 0.0210(13) -0.0061(13)
C2 0.0234(17) 0.0198(18) 0.0220(17) -0.0020(15) 0.0017(14) 0.0009(14)
O2 0.0462(16) 0.0332(15) 0.0186(12) -0.0011(11) 0.0082(11) -0.0006(12)
C3 0.032(2) 0.040(2) 0.0263(18) -0.0005(17) 0.0106(16) 0.0010(18)
O3 0.0227(16) 0.087(3) 0.0570(19) 0.0031(19) 0.0028(14) 0.0132(16)
P1 0.0216(4) 0.0169(4) 0.0140(4) -0.0012(3) 0.0057(3) -0.0026(3)
N1 0.0238(14) 0.0202(15) 0.0151(12) 0.0007(12) 0.0077(11) -0.0007(12)
N2 0.0274(14) 0.0136(14) 0.0129(12) -0.0022(11) 0.0049(11) -0.0036(11)
C4 0.0271(18) 0.0176(17) 0.0223(16) -0.0032(15) 0.0061(14) -0.0060(14)
C5 0.0322(19) 0.0208(18) 0.0153(15) -0.0039(14) 0.0038(14) -0.0042(15)
C6 0.0226(16) 0.0191(17) 0.0165(15) -0.0019(14) 0.0075(13) -0.0057(14)
C7 0.0259(18) 0.0174(17) 0.0218(16) -0.0028(14) 0.0061(14) -0.0026(14)
C8 0.0270(18) 0.0255(19) 0.0238(17) -0.0005(15) 0.0138(15) -0.0010(15)
C9 0.039(2) 0.026(2) 0.0205(17) 0.0024(15) 0.0143(16) -0.0028(17)
C10 0.033(2) 0.0222(18) 0.0236(18) 0.0046(15) 0.0014(15) -0.0017(15)
C11 0.0259(18) 0.0201(18) 0.0207(16) -0.0007(14) 0.0060(14) -0.0038(14)
C12 0.0281(17) 0.0168(17) 0.0137(15) -0.0018(14) 0.0060(13) -0.0034(14)
C13 0.0235(17) 0.0239(18) 0.0148(15) 0.0000(14) 0.0035(13) -0.0017(14)
C14 0.0318(19) 0.032(2) 0.0179(16) 0.0024(15) 0.0069(15) -0.0030(16)
C15 0.043(2) 0.027(2) 0.0221(17) 0.0104(16) 0.0051(16) -0.0065(17)
C16 0.035(2) 0.0234(19) 0.0235(17) 0.0036(16) -0.0013(15) 0.0024(16)
C17 0.0296(18) 0.0157(17) 0.0164(15) -0.0036(14) 0.0047(14) -0.0019(14)
C18 0.0230(18) 0.036(2) 0.0249(17) -0.0008(17) 0.0095(15) 0.0046(16)
C19 0.0267(19) 0.036(2) 0.057(3) 0.010(2) 0.0090(18) 0.0068(18)
C20 0.032(2) 0.044(3) 0.047(2) -0.003(2) 0.0022(19) -0.0063(19)
C21 0.0226(18) 0.033(2) 0.0304(19) 0.0076(17) 0.0084(15) 0.0007(16)
C22 0.029(2) 0.050(3) 0.078(3) -0.017(3) 0.028(2) 0.005(2)
C23 0.025(2) 0.061(3) 0.049(2) 0.004(2) 0.0046(19) -0.006(2)
C24 0.0300(19) 0.035(2) 0.0192(16) 0.0029(16) 0.0079(15) 0.0030(17)
C25 0.039(2) 0.034(2) 0.056(3) 0.001(2) 0.013(2) 0.0064(19)
C26 0.027(2) 0.058(3) 0.050(2) 0.009(2) -0.0016(19) 0.000(2)
C27 0.0299(19) 0.0226(19) 0.0278(18) -0.0011(16) 0.0051(15) 0.0044(15)
C28 0.032(2) 0.045(2) 0.0289(19) -0.0143(19) -0.0021(16) 0.0103(18)
C29 0.028(2) 0.053(3) 0.038(2) -0.017(2) -0.0024(17) -0.0016(19)

loop_
_atom_type_symbol
_atom_type_description
_atom_type_scat_dispersion_real
_atom_type_scat_dispersion_imag
_atom_type_scat_source
C C 0.0181 0.0091 'International Tables Vol C Tables 4.2.6.8 and 6.1.1.4'
H H 0.0000 0.0000 'International Tables Vol C Tables 4.2.6.8 and 6.1.1.4'
N N 0.0311 0.0180 'International Tables Vol C Tables 4.2.6.8 and 6.1.1.4'
O O 0.0492 0.0322 'International Tables Vol C Tables 4.2.6.8 and 6.1.1.4'
P P 0.2955 0.4335 'International Tables Vol C Tables 4.2.6.8 and 6.1.1.4'
Fe Fe -1.1336 3.1974 'International Tables Vol C Tables 4.2.6.8 and 6.1.1.4'
I I -0.3257 6.8362 'International Tables Vol C Tables 4.2.6.8 and 6.1.1.4'

loop_
_geom_angle_atom_site_label_1
_geom_angle_atom_site_label_2
_geom_angle_atom_site_label_3
_geom_angle
_geom_angle_site_symmetry_1
_geom_angle_site_symmetry_3
_geom_angle_publ_flag
C3 FE1 C1 89.09(16) . . ?
C3 FE1 C2 91.67(15) . . ?
C1 FE1 C2 163.44(16) . . ?
C3 FE1 P1 115.27(14) . . ?
C1 FE1 P1 97.54(11) . . ?
C2 FE1 P1 97.08(11) . . ?
C3 FE1 I1 123.88(13) . . ?
C1 FE1 I1 83.13(11) . . ?
C2 FE1 I1 82.72(11) . . ?
P1 FE1 I1 120.84(3) . . ?
O1 C1 FE1 176.5(3) . . ?
O2 C2 FE1 176.9(3) . . ?
O3 C3 FE1 178.0(4) . . ?
N1 P1 N2 89.62(13) . . ?
N1 P1 FE1 134.17(10) . . ?
N2 P1 FE1 134.26(10) . . ?
C4 N1 C6 123.1(3) . . ?
C4 N1 P1 113.9(2) . . ?
C6 N1 P1 122.9(2) . . ?
C5 N2 C12 123.5(3) . . ?
C5 N2 P1 113.6(2) . . ?
C12 N2 P1 122.9(2) . . ?
C5 C4 N1 111.8(3) . . ?
C5 C4 H4 124.1 . . ?
N1 C4 H4 124.1 . . ?
C4 C5 N2 111.2(3) . . ?
C4 C5 H5 124.4 . . ?
N2 C5 H5 124.4 . . ?
C11 C6 C7 123.7(3) . . ?
C11 C6 N1 118.5(3) . . ?
C7 C6 N1 117.8(3) . . ?
C8 C7 C6 116.9(3) . . ?
C8 C7 C18 120.1(3) . . ?
C6 C7 C18 123.0(3) . . ?
C9 C8 C7 120.5(3) . . ?
C9 C8 H8 119.7 . . ?
C7 C8 H8 119.7 . . ?
C10 C9 C8 121.0(3) . . ?
C10 C9 H9 119.5 . . ?
C8 C9 H9 119.5 . . ?
C9 C10 C11 120.7(3) . . ?
C9 C10 H10 119.6 . . ?
C11 C10 H10 119.6 . . ?
C10 C11 C6 117.1(3) . . ?
C10 C11 C21 120.1(3) . . ?
C6 C11 C21 122.7(3) . . ?
C13 C12 C17 123.4(3) . . ?
C13 C12 N2 118.5(3) . . ?
C17 C12 N2 118.1(3) . . ?
C14 C13 C12 116.5(3) . . ?
C14 C13 C24 120.8(3) . . ?
C12 C13 C24 122.6(3) . . ?
C15 C14 C13 121.7(3) . . ?
C15 C14 H14 119.2 . . ?
C13 C14 H14 119.2 . . ?
C14 C15 C16 120.5(3) . . ?
C14 C15 H15 119.8 . . ?
C16 C15 H15 119.8 . . ?
C15 C16 C17 120.9(3) . . ?
C15 C16 H16 119.6 . . ?
C17 C16 H16 119.6 . . ?
C16 C17 C12 117.0(3) . . ?
C16 C17 C27 120.9(3) . . ?
C12 C17 C27 122.1(3) . . ?
C7 C18 C19 110.6(3) . . ?
C7 C18 C20 112.0(3) . . ?
C19 C18 C20 110.9(3) . . ?
C7 C18 H18 107.7 . . ?
C19 C18 H18 107.7 . . ?
C20 C18 H18 107.7 . . ?
C18 C19 H19A 109.5 . . ?
C18 C19 H19B 109.5 . . ?
H19A C19 H19B 109.5 . . ?
C18 C19 H19C 109.5 . . ?
H19A C19 H19C 109.5 . . ?
H19B C19 H19C 109.5 . . ?
C18 C20 H20A 109.5 . . ?
C18 C20 H20B 109.5 . . ?
H20A C20 H20B 109.5 . . ?
C18 C20 H20C 109.5 . . ?
H20A C20 H20C 109.5 . . ?
H20B C20 H20C 109.5 . . ?
C11 C21 C22 110.0(3) . . ?
C11 C21 C23 113.5(3) . . ?
C22 C21 C23 109.6(4) . . ?
C11 C21 H21 107.8 . . ?
C22 C21 H21 107.8 . . ?
C23 C21 H21 107.8 . . ?
C21 C22 H22A 109.5 . . ?
C21 C22 H22B 109.5 . . ?
H22A C22 H22B 109.5 . . ?
C21 C22 H22C 109.5 . . ?
H22A C22 H22C 109.5 . . ?
H22B C22 H22C 109.5 . . ?
C21 C23 H23A 109.5 . . ?
C21 C23 H23B 109.5 . . ?
H23A C23 H23B 109.5 . . ?
C21 C23 H23C 109.5 . . ?
H23A C23 H23C 109.5 . . ?
H23B C23 H23C 109.5 . . ?
C13 C24 C26 113.4(3) . . ?
C13 C24 C25 110.5(3) . . ?
C26 C24 C25 110.3(3) . . ?
C13 C24 H24 107.5 . . ?
C26 C24 H24 107.5 . . ?
C25 C24 H24 107.5 . . ?
C24 C25 H25A 109.5 . . ?
C24 C25 H25B 109.5 . . ?
H25A C25 H25B 109.5 . . ?
C24 C25 H25C 109.5 . . ?
H25A C25 H25C 109.5 . . ?
H25B C25 H25C 109.5 . . ?
C24 C26 H26A 109.5 . . ?
C24 C26 H26B 109.5 . . ?
H26A C26 H26B 109.5 . . ?
C24 C26 H26C 109.5 . . ?
H26A C26 H26C 109.5 . . ?
H26B C26 H26C 109.5 . . ?
C17 C27 C28 110.6(3) . . ?
C17 C27 C29 112.2(3) . . ?
C28 C27 C29 109.6(3) . . ?
C17 C27 H27 108.1 . . ?
C28 C27 H27 108.1 . . ?
C29 C27 H27 108.1 . . ?
C27 C28 H28A 109.5 . . ?
C27 C28 H28B 109.5 . . ?
H28A C28 H28B 109.5 . . ?
C27 C28 H28C 109.5 . . ?
H28A C28 H28C 109.5 . . ?
H28B C28 H28C 109.5 . . ?
C27 C29 H29A 109.5 . . ?
C27 C29 H29B 109.5 . . ?
H29A C29 H29B 109.5 . . ?
C27 C29 H29C 109.5 . . ?
H29A C29 H29C 109.5 . . ?
H29B C29 H29C 109.5 . . ?

loop_
_geom_bond_atom_site_label_1
_geom_bond_atom_site_label_2
_geom_bond_distance
_geom_bond_site_symmetry_2
_geom_bond_publ_flag
FE1 C3 1.780(4) . ?
FE1 C1 1.805(4) . ?
FE1 C2 1.820(3) . ?
FE1 P1 2.0416(9) . ?
FE1 I1 2.6478(5) . ?
C1 O1 1.145(4) . ?
C2 O2 1.137(4) . ?
C3 O3 1.139(5) . ?
P1 N1 1.669(3) . ?
P1 N2 1.677(2) . ?
N1 C4 1.385(4) . ?
N1 C6 1.460(4) . ?
N2 C5 1.393(4) . ?
N2 C12 1.443(4) . ?
C4 C5 1.341(5) . ?
C4 H4 0.9500 . ?
C5 H5 0.9500 . ?
C6 C11 1.397(5) . ?
C6 C7 1.393(5) . ?
C7 C8 1.399(4) . ?
C7 C18 1.521(5) . ?
C8 C9 1.388(5) . ?
C8 H8 0.9500 . ?
C9 C10 1.375(5) . ?
C9 H9 0.9500 . ?
C10 C11 1.394(5) . ?
C10 H10 0.9500 . ?
C11 C21 1.516(5) . ?
C12 C13 1.404(5) . ?
C12 C17 1.405(5) . ?
C13 C14 1.393(5) . ?
C13 C24 1.518(5) . ?
C14 C15 1.376(5) . ?
C14 H14 0.9500 . ?
C15 C16 1.385(5) . ?
C15 H15 0.9500 . ?
C16 C17 1.394(5) . ?
C16 H16 0.9500 . ?
C17 C27 1.521(5) . ?
C18 C19 1.526(5) . ?
C18 C20 1.531(5) . ?
C18 H18 1.0000 . ?
C19 H19A 0.9800 . ?
C19 H19B 0.9800 . ?
C19 H19C 0.9800 . ?
C20 H20A 0.9800 . ?
C20 H20B 0.9800 . ?
C20 H20C 0.9800 . ?
C21 C22 1.521(6) . ?
C21 C23 1.529(5) . ?
C21 H21 1.0000 . ?
C22 H22A 0.9800 . ?
C22 H22B 0.9800 . ?
C22 H22C 0.9800 . ?
C23 H23A 0.9800 . ?
C23 H23B 0.9800 . ?
C23 H23C 0.9800 . ?
C24 C26 1.524(5) . ?
C24 C25 1.532(6) . ?
C24 H24 1.0000 . ?
C25 H25A 0.9800 . ?
C25 H25B 0.9800 . ?
C25 H25C 0.9800 . ?
C26 H26A 0.9800 . ?
C26 H26B 0.9800 . ?
C26 H26C 0.9800 . ?
C27 C28 1.527(5) . ?
C27 C29 1.533(5) . ?
C27 H27 1.0000 . ?
C28 H28A 0.9800 . ?
C28 H28B 0.9800 . ?
C28 H28C 0.9800 . ?
C29 H29A 0.9800 . ?
C29 H29B 0.9800 . ?
C29 H29C 0.9800 . ?

loop_
_geom_torsion_atom_site_label_1
_geom_torsion_atom_site_label_2
_geom_torsion_atom_site_label_3
_geom_torsion_atom_site_label_4
_geom_torsion
_geom_torsion_site_symmetry_1
_geom_torsion_site_symmetry_2
_geom_torsion_site_symmetry_3
_geom_torsion_site_symmetry_4
_geom_torsion_publ_flag
N2 P1 N1 C4 1.9(2) . . . . ?
FE1 P1 N1 C4 167.02(18) . . . . ?
N2 P1 N1 C6 178.2(3) . . . . ?
FE1 P1 N1 C6 -16.6(3) . . . . ?
N1 P1 N2 C5 -1.8(3) . . . . ?
FE1 P1 N2 C5 -166.93(19) . . . . ?
N1 P1 N2 C12 -179.5(3) . . . . ?
FE1 P1 N2 C12 15.4(3) . . . . ?
C6 N1 C4 C5 -177.9(3) . . . . ?
P1 N1 C4 C5 -1.5(4) . . . . ?
N1 C4 C5 N2 0.1(4) . . . . ?
C12 N2 C5 C4 179.0(3) . . . . ?
P1 N2 C5 C4 1.3(4) . . . . ?
C4 N1 C6 C11 -98.5(4) . . . . ?
P1 N1 C6 C11 85.5(4) . . . . ?
C4 N1 C6 C7 82.1(4) . . . . ?
P1 N1 C6 C7 -94.0(3) . . . . ?
C11 C6 C7 C8 -0.8(5) . . . . ?
N1 C6 C7 C8 178.6(3) . . . . ?
C11 C6 C7 C18 -179.6(3) . . . . ?
N1 C6 C7 C18 -0.2(5) . . . . ?
C6 C7 C8 C9 0.1(5) . . . . ?
C18 C7 C8 C9 179.0(3) . . . . ?
C7 C8 C9 C10 0.4(6) . . . . ?
C8 C9 C10 C11 -0.1(6) . . . . ?
C9 C10 C11 C6 -0.5(5) . . . . ?
C9 C10 C11 C21 178.4(3) . . . . ?
C7 C6 C11 C10 1.0(5) . . . . ?
N1 C6 C11 C10 -178.4(3) . . . . ?
C7 C6 C11 C21 -177.9(3) . . . . ?
N1 C6 C11 C21 2.7(5) . . . . ?
C5 N2 C12 C13 89.7(4) . . . . ?
P1 N2 C12 C13 -92.8(3) . . . . ?
C5 N2 C12 C17 -91.3(4) . . . . ?
P1 N2 C12 C17 86.1(3) . . . . ?
C17 C12 C13 C14 -0.4(5) . . . . ?
N2 C12 C13 C14 178.5(3) . . . . ?
C17 C12 C13 C24 178.0(3) . . . . ?
N2 C12 C13 C24 -3.1(5) . . . . ?
C12 C13 C14 C15 -1.8(5) . . . . ?
C24 C13 C14 C15 179.8(3) . . . . ?
C13 C14 C15 C16 2.1(6) . . . . ?
C14 C15 C16 C17 -0.1(5) . . . . ?
C15 C16 C17 C12 -2.0(5) . . . . ?
C15 C16 C17 C27 178.4(3) . . . . ?
C13 C12 C17 C16 2.2(5) . . . . ?
N2 C12 C17 C16 -176.6(3) . . . . ?
C13 C12 C17 C27 -178.2(3) . . . . ?
N2 C12 C17 C27 2.9(4) . . . . ?
C8 C7 C18 C19 -82.9(4) . . . . ?
C6 C7 C18 C19 95.9(4) . . . . ?
C8 C7 C18 C20 41.3(5) . . . . ?
C6 C7 C18 C20 -139.9(3) . . . . ?
C10 C11 C21 C22 -85.3(4) . . . . ?
C6 C11 C21 C22 93.6(4) . . . . ?
C10 C11 C21 C23 37.9(5) . . . . ?
C6 C11 C21 C23 -143.2(4) . . . . ?
C14 C13 C24 C26 -37.2(5) . . . . ?
C12 C13 C24 C26 144.5(3) . . . . ?
C14 C13 C24 C25 87.2(4) . . . . ?
C12 C13 C24 C25 -91.1(4) . . . . ?
C16 C17 C27 C28 76.8(4) . . . . ?
C12 C17 C27 C28 -102.7(4) . . . . ?
C16 C17 C27 C29 -45.8(5) . . . . ?
C12 C17 C27 C29 134.6(3) . . . . ?
